data_1544185
loop_
_publ_author_name
'Grant, Lauren N.'
'Pinter, Balazs'
'Kurogi, Takashi'
'Carroll, Maria E.'
'Wu, Gang'
'Manor, Brian C.'
'Carroll, Patrick J.'
'Mindiola, Daniel J.'

_publ_section_title
;
 Molecular titanium nitrides: nucleophiles unleashed.
;
_journal_issue 2
_journal_name_full 'Chemical science'
_journal_page_first 1209
_journal_page_last 1224
_journal_paper_doi 10.1039/c6sc03422e
_journal_volume 8
_journal_year 2017
_chemical_formula_moiety 'C47 H71 N3 P2 Si Ti'
_chemical_formula_sum 'C47 H71 N3 P2 Si Ti'
_chemical_formula_weight 815.99
_space_group_crystal_system monoclinic
_space_group_IT_number 14
_space_group_name_Hall '-P 2ybc'
_space_group_name_H-M_alt 'P 1 21/c 1'
_symmetry_space_group_name_Hall '-P 2ybc'
_symmetry_space_group_name_H-M 'P 1 21/c 1'
_atom_sites_solution_hydrogens geom
_atom_sites_solution_primary direct
_audit_creation_date 2016-06-23
_audit_creation_method
;
Olex2 1.2
(compiled 2016.02.19 svn.r3266 for OlexSys, GUI svn.r5155)
;
_audit_update_record
;
2016-07-04 deposited with the CCDC.
2016-09-22 downloaded from the CCDC.
;
_cell_angle_alpha 90
_cell_angle_beta 118.588(4)
_cell_angle_gamma 90
_cell_formula_units_Z 8
_cell_length_a 30.336(2)
_cell_length_b 12.1037(10)
_cell_length_c 29.271(2)
_cell_measurement_reflns_used 9926
_cell_measurement_temperature 100
_cell_measurement_theta_max 27.48
_cell_measurement_theta_min 2.88
_cell_volume 9437.3(12)
_computing_data_collection 'Bruker APEX2 v2014.11-0'
_computing_data_reduction 'Bruker SAINT v8.34A'
_computing_molecular_graphics 'Mercury v3.6'
_computing_publication_material 'Olex2 (Dolomanov et al., 2009)'
_computing_structure_refinement 'SHELXL-2014/7 (Sheldrick, 2008)'
_computing_structure_solution 'ShelXS-1997 (Sheldrick, 2008)'
_diffrn_ambient_temperature 100
_diffrn_measured_fraction_theta_full 0.998
_diffrn_measured_fraction_theta_max 0.993
_diffrn_measurement_device 'CCD area detector'
_diffrn_measurement_device_type 'Bruker APEXII'
_diffrn_measurement_method '\w and \f scans'
_diffrn_radiation_monochromator graphite
_diffrn_radiation_type MoK\a
_diffrn_radiation_wavelength 0.71073
_diffrn_reflns_av_R_equivalents 0.0531
_diffrn_reflns_av_unetI/netI 0.0277
_diffrn_reflns_Laue_measured_fraction_full 0.998
_diffrn_reflns_Laue_measured_fraction_max 0.993
_diffrn_reflns_limit_h_max 39
_diffrn_reflns_limit_h_min -39
_diffrn_reflns_limit_k_max 15
_diffrn_reflns_limit_k_min -15
_diffrn_reflns_limit_l_max 35
_diffrn_reflns_limit_l_min -38
_diffrn_reflns_number 183594
_diffrn_reflns_point_group_measured_fraction_full 0.998
_diffrn_reflns_point_group_measured_fraction_max 0.993
_diffrn_reflns_theta_full 25.242
_diffrn_reflns_theta_max 27.547
_diffrn_reflns_theta_min 1.591
_diffrn_source 'sealed tube'
_exptl_absorpt_coefficient_mu 0.308
_exptl_absorpt_correction_T_max 0.7456
_exptl_absorpt_correction_T_min 0.6987
_exptl_absorpt_correction_type multi-scan
_exptl_absorpt_process_details 'SADABS v2014/4'
_exptl_crystal_colour orange
_exptl_crystal_density_diffrn 1.149
_exptl_crystal_description plate
_exptl_crystal_F_000 3520
_exptl_crystal_size_max 0.24
_exptl_crystal_size_mid 0.12
_exptl_crystal_size_min 0.03
_refine_diff_density_max 1.079
_refine_diff_density_min -0.640
_refine_diff_density_rms 0.065
_refine_ls_extinction_method none
_refine_ls_goodness_of_fit_ref 1.127
_refine_ls_hydrogen_treatment constr
_refine_ls_matrix_type full
_refine_ls_number_parameters 1011
_refine_ls_number_reflns 21655
_refine_ls_number_restraints 0
_refine_ls_restrained_S_all 1.127
_refine_ls_R_factor_all 0.0637
_refine_ls_R_factor_gt 0.0506
_refine_ls_shift/su_max 0.002
_refine_ls_shift/su_mean 0.000
_refine_ls_structure_factor_coef Fsqd
_refine_ls_weighting_details 'w=1/[\s^2^(Fo^2^)+(0.0342P)^2^+16.0780P] where P=(Fo^2^+2Fc^2^)/3'
_refine_ls_weighting_scheme calc
_refine_ls_wR_factor_gt 0.1214
_refine_ls_wR_factor_ref 0.1276
_reflns_number_gt 17991
_reflns_number_total 21655
_reflns_threshold_expression 'I > 2\s(I)'
_cod_data_source_file c6sc03422e2.cif
_cod_data_source_block 9172
_cod_depositor_comments
;Adding full bibliography for 1544183--1544188.cif.

 Adding full bibliography for 1544183--1544188.cif.

The following automatic conversions were performed:

data name '_exptl_crystal_color' was replaced with
'_exptl_crystal_colour' as specified in the replacement file
'data/replacement-values/replacement_tags.lst'.

Automatic conversion script
Id: cif_correct_tags 9268 2022-04-12 08:56:07Z antanas 
;
_cod_database_code 1544185

loop_
_space_group_symop_operation_xyz
'x, y, z'
'-x, y+1/2, -z+1/2'
'-x, -y, -z'
'x, -y-1/2, z-1/2'

loop_
_atom_site_label
_atom_site_type_symbol
_atom_site_fract_x
_atom_site_fract_y
_atom_site_fract_z
_atom_site_U_iso_or_equiv
_atom_site_adp_type
_atom_site_occupancy
_atom_site_site_symmetry_order
_atom_site_calc_flag
_atom_site_refinement_flags_posn
Ti1 Ti 0.37164(2) 0.20524(3) 0.25465(2) 0.01609(9) Uani 1 1 d .
P1 P 0.29694(2) 0.20549(5) 0.15478(2) 0.01771(12) Uani 1 1 d .
P2 P 0.45131(2) 0.24848(5) 0.34782(2) 0.01914(12) Uani 1 1 d .
Si1 Si 0.36825(3) -0.05734(6) 0.29901(3) 0.02547(15) Uani 1 1 d .
N1 N 0.31951(7) 0.32228(16) 0.25186(7) 0.0193(4) Uani 1 1 d .
N2 N 0.43181(7) 0.21170(16) 0.23962(7) 0.0169(4) Uani 1 1 d .
N3 N 0.36425(7) 0.07510(17) 0.27446(8) 0.0219(4) Uani 1 1 d .
C1 C 0.27078(9) 0.3432(2) 0.21203(9) 0.0212(5) Uani 1 1 d .
C2 C 0.23640(9) 0.4105(2) 0.21876(10) 0.0262(5) Uani 1 1 d .
H2 H 0.2458 0.4411 0.2521 0.035 Uiso 1 1 calc R
C3 C 0.18927(10) 0.4330(2) 0.17799(11) 0.0281(5) Uani 1 1 d .
H3 H 0.1673 0.4792 0.1841 0.037 Uiso 1 1 calc R
C4 C 0.17285(9) 0.3904(2) 0.12825(10) 0.0275(5) Uani 1 1 d .
C5 C 0.20575(9) 0.3203(2) 0.12179(10) 0.0244(5) Uani 1 1 d .
H5 H 0.1952 0.2876 0.0887 0.032 Uiso 1 1 calc R
C6 C 0.25373(9) 0.2961(2) 0.16221(9) 0.0203(5) Uani 1 1 d .
C7 C 0.12202(10) 0.4192(3) 0.08354(11) 0.0380(7) Uani 1 1 d .
H7a H 0.0961 0.4054 0.0937 0.057 Uiso 1 1 calc GR
H7b H 0.1155 0.3735 0.0533 0.057 Uiso 1 1 calc GR
H7c H 0.1215 0.4974 0.0746 0.057 Uiso 1 1 calc GR
C8 C 0.30331(9) 0.2646(2) 0.09960(9) 0.0225(5) Uani 1 1 d .
H8 H 0.3357 0.2355 0.1031 0.030 Uiso 1 1 calc R
C9 C 0.30939(10) 0.3901(2) 0.10557(11) 0.0288(5) Uani 1 1 d .
H9a H 0.3220 0.4183 0.0826 0.043 Uiso 1 1 calc GR
H9b H 0.3333 0.4083 0.1417 0.043 Uiso 1 1 calc GR
H9c H 0.2768 0.4240 0.0962 0.043 Uiso 1 1 calc GR
C10 C 0.26259(10) 0.2336(3) 0.04450(10) 0.0332(6) Uani 1 1 d .
H10a H 0.2305 0.2659 0.0379 0.050 Uiso 1 1 calc GR
H10b H 0.2594 0.1531 0.0414 0.050 Uiso 1 1 calc GR
H10c H 0.2719 0.2622 0.0190 0.050 Uiso 1 1 calc GR
C11 C 0.25867(9) 0.0796(2) 0.12866(10) 0.0230(5) Uani 1 1 d .
H11 H 0.2295 0.0995 0.0943 0.031 Uiso 1 1 calc R
C12 C 0.23751(10) 0.0426(2) 0.16381(11) 0.0302(6) Uani 1 1 d .
H12a H 0.2207 -0.0289 0.1518 0.045 Uiso 1 1 calc GR
H12b H 0.2133 0.0974 0.1627 0.045 Uiso 1 1 calc GR
H12c H 0.2649 0.0354 0.1996 0.045 Uiso 1 1 calc GR
C13 C 0.28707(10) -0.0140(2) 0.11888(11) 0.0314(6) Uani 1 1 d .
H13a H 0.3138 -0.0411 0.1522 0.047 Uiso 1 1 calc GR
H13b H 0.3018 0.0136 0.0977 0.047 Uiso 1 1 calc GR
H13c H 0.2638 -0.0745 0.1005 0.047 Uiso 1 1 calc GR
C14 C 0.33247(8) 0.3888(2) 0.29720(9) 0.0196(5) Uani 1 1 d .
C15 C 0.32573(9) 0.3469(2) 0.33834(10) 0.0240(5) Uani 1 1 d .
C16 C 0.33941(10) 0.4130(2) 0.38212(10) 0.0269(5) Uani 1 1 d .
H16 H 0.3364 0.3837 0.4106 0.036 Uiso 1 1 calc R
C17 C 0.35728(9) 0.5198(2) 0.38555(9) 0.0259(5) Uani 1 1 d .
C18 C 0.36031(9) 0.5620(2) 0.34277(9) 0.0240(5) Uani 1 1 d .
H18 H 0.3712 0.6360 0.3438 0.032 Uiso 1 1 calc R
C19 C 0.34782(9) 0.4986(2) 0.29868(9) 0.0218(5) Uani 1 1 d .
C20 C 0.30150(11) 0.2360(2) 0.33325(11) 0.0325(6) Uani 1 1 d .
H20a H 0.3010 0.2183 0.3657 0.049 Uiso 1 1 calc GR
H20b H 0.3207 0.1795 0.3263 0.049 Uiso 1 1 calc GR
H20c H 0.2670 0.2380 0.3045 0.049 Uiso 1 1 calc GR
C21 C 0.37318(11) 0.5888(3) 0.43387(10) 0.0359(7) Uani 1 1 d .
H21a H 0.3514 0.5723 0.4492 0.054 Uiso 1 1 calc GR
H21b H 0.3704 0.6673 0.4247 0.054 Uiso 1 1 calc GR
H21c H 0.4081 0.5716 0.4591 0.054 Uiso 1 1 calc GR
C22 C 0.34845(11) 0.5489(2) 0.25197(10) 0.0281(5) Uani 1 1 d .
H22a H 0.3144 0.5716 0.2266 0.042 Uiso 1 1 calc GR
H22b H 0.3608 0.4944 0.2361 0.042 Uiso 1 1 calc GR
H22c H 0.3706 0.6136 0.2628 0.042 Uiso 1 1 calc GR
C23 C 0.48275(8) 0.20637(18) 0.27590(9) 0.0175(4) Uani 1 1 d .
C24 C 0.52053(9) 0.1902(2) 0.26125(9) 0.0203(5) Uani 1 1 d .
H24 H 0.5111 0.1792 0.2256 0.027 Uiso 1 1 calc R
C25 C 0.57087(9) 0.1900(2) 0.29769(10) 0.0225(5) Uani 1 1 d .
H25 H 0.5950 0.1796 0.2862 0.030 Uiso 1 1 calc R
C26 C 0.58748(9) 0.2045(2) 0.35052(10) 0.0221(5) Uani 1 1 d .
C27 C 0.55106(9) 0.2188(2) 0.36564(9) 0.0219(5) Uani 1 1 d .
H27 H 0.5613 0.2284 0.4016 0.029 Uiso 1 1 calc R
C28 C 0.49956(8) 0.2195(2) 0.33002(9) 0.0190(4) Uani 1 1 d .
C29 C 0.64271(9) 0.2046(2) 0.38920(11) 0.0311(6) Uani 1 1 d .
H29a H 0.6507 0.2697 0.4117 0.047 Uiso 1 1 calc GR
H29b H 0.6623 0.2067 0.3706 0.047 Uiso 1 1 calc GR
H29c H 0.6511 0.1375 0.4105 0.047 Uiso 1 1 calc GR
C30 C 0.46506(9) 0.3899(2) 0.37526(10) 0.0259(5) Uani 1 1 d .
H30 H 0.4350 0.4146 0.3780 0.034 Uiso 1 1 calc R
C31 C 0.46903(10) 0.4655(2) 0.33574(11) 0.0302(6) Uani 1 1 d .
H31a H 0.4671 0.5427 0.3447 0.045 Uiso 1 1 calc GR
H31b H 0.4414 0.4497 0.3009 0.045 Uiso 1 1 calc GR
H31c H 0.5011 0.4527 0.3362 0.045 Uiso 1 1 calc GR
C32 C 0.51064(11) 0.4058(3) 0.42926(11) 0.0390(7) Uani 1 1 d .
H32a H 0.5414 0.3878 0.4277 0.058 Uiso 1 1 calc GR
H32b H 0.5076 0.3569 0.4543 0.058 Uiso 1 1 calc GR
H32c H 0.5120 0.4828 0.4402 0.058 Uiso 1 1 calc GR
C33 C 0.45945(11) 0.1496(3) 0.40011(11) 0.0345(6) Uani 1 1 d .
H33 H 0.4402 0.0826 0.3809 0.046 Uiso 1 1 calc R
C34 C 0.51081(13) 0.1059(3) 0.43771(13) 0.0463(8) Uani 1 1 d .
H34a H 0.5321 0.1670 0.4586 0.069 Uiso 1 1 calc GR
H34b H 0.5259 0.0711 0.4183 0.069 Uiso 1 1 calc GR
H34c H 0.5077 0.0512 0.4607 0.069 Uiso 1 1 calc GR
C35 C 0.43184(11) 0.1902(3) 0.42916(11) 0.0356(6) Uani 1 1 d .
H35a H 0.4322 0.1321 0.4526 0.053 Uiso 1 1 calc GR
H35b H 0.3971 0.2084 0.4040 0.053 Uiso 1 1 calc GR
H35c H 0.4487 0.2562 0.4494 0.053 Uiso 1 1 calc GR
C36 C 0.42336(8) 0.20406(19) 0.18673(9) 0.0175(4) Uani 1 1 d .
C37 C 0.41448(8) 0.1003(2) 0.16244(9) 0.0201(5) Uani 1 1 d .
C38 C 0.40675(9) 0.0941(2) 0.11145(9) 0.0243(5) Uani 1 1 d .
H38 H 0.3993 0.0245 0.0944 0.032 Uiso 1 1 calc R
C39 C 0.40964(10) 0.1870(2) 0.08503(9) 0.0268(5) Uani 1 1 d .
C40 C 0.42129(9) 0.2876(2) 0.11105(10) 0.0247(5) Uani 1 1 d .
H40 H 0.4249 0.3512 0.0940 0.033 Uiso 1 1 calc R
C41 C 0.42793(9) 0.2980(2) 0.16156(9) 0.0201(5) Uani 1 1 d .
C42 C 0.41762(10) -0.0034(2) 0.19193(10) 0.0244(5) Uani 1 1 d .
H42a H 0.4524 -0.0150 0.2190 0.037 Uiso 1 1 calc GR
H42b H 0.4066 -0.0664 0.1680 0.037 Uiso 1 1 calc GR
H42c H 0.3960 0.0036 0.2081 0.037 Uiso 1 1 calc GR
C43 C 0.40045(14) 0.1781(3) 0.02958(11) 0.0431(8) Uani 1 1 d .
H43a H 0.3643 0.1724 0.0059 0.065 Uiso 1 1 calc GR
H43b H 0.4174 0.1121 0.0261 0.065 Uiso 1 1 calc GR
H43c H 0.4137 0.2439 0.0209 0.065 Uiso 1 1 calc GR
C44 C 0.44208(10) 0.4080(2) 0.18874(10) 0.0248(5) Uani 1 1 d .
H44a H 0.4180 0.4278 0.2008 0.037 Uiso 1 1 calc GR
H44b H 0.4416 0.4645 0.1645 0.037 Uiso 1 1 calc GR
H44c H 0.4759 0.4034 0.2186 0.037 Uiso 1 1 calc GR
C45 C 0.31943(15) -0.1526(3) 0.25192(14) 0.0532(10) Uani 1 1 d .
H45a H 0.2861 -0.1249 0.2436 0.080 Uiso 1 1 calc GR
H45b H 0.3242 -0.2264 0.2673 0.080 Uiso 1 1 calc GR
H45c H 0.3223 -0.1565 0.2200 0.080 Uiso 1 1 calc GR
C46 C 0.35782(12) -0.0578(3) 0.35737(13) 0.0393(7) Uani 1 1 d .
H46a H 0.3833 -0.0115 0.3848 0.059 Uiso 1 1 calc GR
H46b H 0.3604 -0.1336 0.3702 0.059 Uiso 1 1 calc GR
H46c H 0.3243 -0.0285 0.3475 0.059 Uiso 1 1 calc GR
C47 C 0.43095(12) -0.1202(3) 0.31796(13) 0.0429(8) Uani 1 1 d .
H47a H 0.4335 -0.1371 0.2866 0.064 Uiso 1 1 calc GR
H47b H 0.4347 -0.1883 0.3376 0.064 Uiso 1 1 calc GR
H47c H 0.4575 -0.0680 0.3397 0.064 Uiso 1 1 calc GR
Ti1' Ti 0.12635(2) 0.68353(3) 0.39519(2) 0.01577(9) Uani 1 1 d .
P1' P 0.09089(2) 0.64908(5) 0.46316(2) 0.01855(12) Uani 1 1 d .
P2' P 0.15267(2) 0.77521(5) 0.32727(2) 0.01761(12) Uani 1 1 d .
Si1' Si 0.16020(3) 0.42166(6) 0.37791(3) 0.02369(14) Uani 1 1 d .
N1' N 0.17272(8) 0.77554(17) 0.46216(7) 0.0209(4) Uani 1 1 d .
N2' N 0.05813(7) 0.71415(16) 0.32842(7) 0.0160(4) Uani 1 1 d .
N3' N 0.14764(7) 0.55232(17) 0.39341(8) 0.0215(4) Uani 1 1 d .
C1' C 0.17666(9) 0.7721(2) 0.51168(9) 0.0198(5) Uani 1 1 d .
C2' C 0.21554(9) 0.8245(2) 0.55563(9) 0.0239(5) Uani 1 1 d .
H2' H 0.2409 0.8634 0.5519 0.032 Uiso 1 1 calc R
C3' C 0.21773(9) 0.8206(2) 0.60401(9) 0.0239(5) Uani 1 1 d .
H3' H 0.2441 0.8583 0.6324 0.032 Uiso 1 1 calc R
C4' C 0.18234(9) 0.7628(2) 0.61219(9) 0.0226(5) Uani 1 1 d .
C5' C 0.14437(9) 0.7098(2) 0.56946(9) 0.0218(5) Uani 1 1 d .
H5' H 0.1199 0.6691 0.5739 0.029 Uiso 1 1 calc R
C6' C 0.14066(9) 0.7141(2) 0.51982(9) 0.0197(5) Uani 1 1 d .
C7' C 0.18483(10) 0.7592(2) 0.66499(9) 0.0279(5) Uani 1 1 d .
H7a' H 0.1629 0.8165 0.6669 0.042 Uiso 1 1 calc GR
H7b' H 0.2195 0.7722 0.6921 0.042 Uiso 1 1 calc GR
H7c' H 0.1737 0.6865 0.6702 0.042 Uiso 1 1 calc GR
C8' C 0.03273(9) 0.7203(2) 0.45312(9) 0.0238(5) Uani 1 1 d .
H8' H 0.0065 0.7033 0.4167 0.032 Uiso 1 1 calc R
C9' C 0.04129(11) 0.8448(2) 0.45570(11) 0.0321(6) Uani 1 1 d .
H9a' H 0.0090 0.8831 0.4421 0.048 Uiso 1 1 calc GR
H9b' H 0.0575 0.8644 0.4348 0.048 Uiso 1 1 calc GR
H9c' H 0.0629 0.8669 0.4919 0.048 Uiso 1 1 calc GR
C10' C 0.01110(11) 0.6858(3) 0.48864(10) 0.0337(6) Uani 1 1 d .
H10a' H 0.0361 0.6991 0.5250 0.051 Uiso 1 1 calc GR
H10b' H 0.0025 0.6071 0.4836 0.051 Uiso 1 1 calc GR
H10c' H -0.0191 0.7292 0.4801 0.051 Uiso 1 1 calc GR
C11' C 0.08828(9) 0.5100(2) 0.48788(9) 0.0237(5) Uani 1 1 d .
H11' H 0.0794 0.5193 0.5164 0.032 Uiso 1 1 calc R
C12' C 0.14032(10) 0.4564(2) 0.51141(10) 0.0318(6) Uani 1 1 d .
H12a' H 0.1381 0.3798 0.5210 0.048 Uiso 1 1 calc GR
H12b' H 0.1637 0.4976 0.5425 0.048 Uiso 1 1 calc GR
H12c' H 0.1524 0.4576 0.4858 0.048 Uiso 1 1 calc GR
C13' C 0.04825(10) 0.4372(2) 0.44622(10) 0.0282(5) Uani 1 1 d .
H13a' H 0.0559 0.4273 0.4175 0.042 Uiso 1 1 calc GR
H13b' H 0.0153 0.4725 0.4332 0.042 Uiso 1 1 calc GR
H13c' H 0.0478 0.3651 0.4612 0.042 Uiso 1 1 calc GR
C14' C 0.21016(11) 0.8452(2) 0.46105(9) 0.0326(6) Uani 1 1 d .
C15' C 0.25525(12) 0.8007(3) 0.46867(11) 0.0419(8) Uani 1 1 d .
C16' C 0.29185(14) 0.8746(4) 0.46932(13) 0.0579(11) Uani 1 1 d .
H16' H 0.3232 0.8471 0.4743 0.077 Uiso 1 1 calc R
C17' C 0.28158(17) 0.9890(3) 0.46255(12) 0.0574(12) Uani 1 1 d .
C18' C 0.23772(16) 1.0310(3) 0.45680(12) 0.0526(10) Uani 1 1 d .
H18' H 0.2320 1.1084 0.4529 0.070 Uiso 1 1 calc R
C19' C 0.20133(15) 0.9624(3) 0.45662(11) 0.0473(9) Uani 1 1 d .
C20' C 0.26522(11) 0.6802(3) 0.47900(12) 0.0447(8) Uani 1 1 d .
H20a' H 0.2616 0.6596 0.5094 0.067 Uiso 1 1 calc GR
H20b' H 0.2994 0.6637 0.4857 0.067 Uiso 1 1 calc GR
H20c' H 0.2412 0.6382 0.4486 0.067 Uiso 1 1 calc GR
C21' C 0.3237(2) 1.0644(5) 0.46459(17) 0.095(2) Uani 1 1 d .
H21a' H 0.3245 1.1334 0.4824 0.142 Uiso 1 1 calc GR
H21b' H 0.3171 1.0807 0.4291 0.142 Uiso 1 1 calc GR
H21c' H 0.3561 1.0266 0.4835 0.142 Uiso 1 1 calc GR
C22' C 0.15621(15) 1.0118(3) 0.45642(13) 0.0507(9) Uani 1 1 d .
H22a' H 0.1615 1.0157 0.4921 0.076 Uiso 1 1 calc GR
H22b' H 0.1268 0.9658 0.4354 0.076 Uiso 1 1 calc GR
H22c' H 0.1507 1.0863 0.4416 0.076 Uiso 1 1 calc GR
C23' C 0.05259(8) 0.71636(18) 0.27808(8) 0.0165(4) Uani 1 1 d .
C24' C 0.00644(9) 0.69416(19) 0.23326(8) 0.0182(4) Uani 1 1 d .
H24' H -0.0227 0.6815 0.2368 0.024 Uiso 1 1 calc R
C25' C 0.00264(9) 0.69051(19) 0.18416(9) 0.0200(5) Uani 1 1 d .
H25' H -0.0289 0.6738 0.1550 0.027 Uiso 1 1 calc R
C26' C 0.04366(9) 0.7105(2) 0.17643(9) 0.0214(5) Uani 1 1 d .
C27' C 0.08852(9) 0.7378(2) 0.21991(9) 0.0211(5) Uani 1 1 d .
H27' H 0.1168 0.7548 0.2154 0.028 Uiso 1 1 calc R
C28' C 0.09404(8) 0.74128(19) 0.27020(8) 0.0176(4) Uani 1 1 d .
C29' C 0.03957(10) 0.7026(3) 0.12286(9) 0.0323(6) Uani 1 1 d .
H29a' H 0.0532 0.7700 0.1157 0.048 Uiso 1 1 calc GR
H29b' H 0.0042 0.6943 0.0967 0.048 Uiso 1 1 calc GR
H29c' H 0.0587 0.6386 0.1215 0.048 Uiso 1 1 calc GR
C30' C 0.15819(9) 0.9284(2) 0.32564(9) 0.0227(5) Uani 1 1 d .
H30' H 0.1863 0.9514 0.3601 0.030 Uiso 1 1 calc R
C31' C 0.11039(11) 0.9820(2) 0.32035(12) 0.0315(6) Uani 1 1 d .
H31a' H 0.1157 1.0617 0.3263 0.047 Uiso 1 1 calc GR
H31b' H 0.1021 0.9499 0.3461 0.047 Uiso 1 1 calc GR
H31c' H 0.0827 0.9687 0.2853 0.047 Uiso 1 1 calc GR
C32' C 0.16985(11) 0.9741(2) 0.28385(10) 0.0318(6) Uani 1 1 d .
H32a' H 0.1445 0.9479 0.2496 0.048 Uiso 1 1 calc GR
H32b' H 0.2031 0.9485 0.2906 0.048 Uiso 1 1 calc GR
H32c' H 0.1695 1.0550 0.2846 0.048 Uiso 1 1 calc GR
C33' C 0.20115(9) 0.7284(2) 0.31003(9) 0.0239(5) Uani 1 1 d .
H33' H 0.1952 0.7696 0.2780 0.032 Uiso 1 1 calc R
C34' C 0.19783(11) 0.6063(2) 0.29709(11) 0.0338(6) Uani 1 1 d .
H34a' H 0.2242 0.5870 0.2882 0.051 Uiso 1 1 calc GR
H34b' H 0.1649 0.5901 0.2675 0.051 Uiso 1 1 calc GR
H34c' H 0.2023 0.5629 0.3273 0.051 Uiso 1 1 calc GR
C35' C 0.25420(9) 0.7576(3) 0.35227(10) 0.0324(6) Uani 1 1 d .
H35a' H 0.2629 0.7128 0.3833 0.049 Uiso 1 1 calc GR
H35b' H 0.2556 0.8361 0.3611 0.049 Uiso 1 1 calc GR
H35c' H 0.2781 0.7427 0.3395 0.049 Uiso 1 1 calc GR
C36' C 0.01115(8) 0.69687(19) 0.32883(8) 0.0165(4) Uani 1 1 d .
C37' C -0.00643(8) 0.58871(19) 0.32725(8) 0.0181(4) Uani 1 1 d .
C38' C -0.05076(9) 0.5737(2) 0.32981(9) 0.0220(5) Uani 1 1 d .
H38' H -0.0617 0.5006 0.3308 0.029 Uiso 1 1 calc R
C39' C -0.07938(9) 0.6618(2) 0.33104(9) 0.0240(5) Uani 1 1 d .
C40' C -0.06342(9) 0.7680(2) 0.32823(9) 0.0220(5) Uani 1 1 d .
H40' H -0.0836 0.8291 0.3271 0.029 Uiso 1 1 calc R
C41' C -0.01860(8) 0.7874(2) 0.32701(8) 0.0187(4) Uani 1 1 d .
C42' C 0.01948(9) 0.4916(2) 0.31903(9) 0.0218(5) Uani 1 1 d .
H42a' H 0.0038 0.4232 0.3221 0.033 Uiso 1 1 calc GR
H42b' H 0.0550 0.4921 0.3453 0.033 Uiso 1 1 calc GR
H42c' H 0.0166 0.4958 0.2843 0.033 Uiso 1 1 calc GR
C43' C -0.12636(10) 0.6432(3) 0.33548(12) 0.0335(6) Uani 1 1 d .
H43a' H -0.1368 0.5658 0.3276 0.050 Uiso 1 1 calc GR
H43b' H -0.1532 0.6913 0.3108 0.050 Uiso 1 1 calc GR
H43c' H -0.1196 0.6604 0.3710 0.050 Uiso 1 1 calc GR
C44' C -0.00390(9) 0.9037(2) 0.32210(10) 0.0231(5) Uani 1 1 d .
H44a' H -0.0305 0.9546 0.3185 0.035 Uiso 1 1 calc GR
H44b' H 0.0009 0.9093 0.2914 0.035 Uiso 1 1 calc GR
H44c' H 0.0275 0.9229 0.3532 0.035 Uiso 1 1 calc GR
C45' C 0.13854(11) 0.3065(2) 0.40494(12) 0.0332(6) Uani 1 1 d .
H45a' H 0.1579 0.3073 0.4430 0.050 Uiso 1 1 calc GR
H45b' H 0.1436 0.2357 0.3919 0.050 Uiso 1 1 calc GR
H45c' H 0.1028 0.3160 0.3941 0.050 Uiso 1 1 calc GR
C46' C 0.22971(10) 0.3998(3) 0.40652(12) 0.0345(6) Uani 1 1 d .
H46a' H 0.2436 0.4552 0.3925 0.052 Uiso 1 1 calc GR
H46b' H 0.2361 0.3257 0.3975 0.052 Uiso 1 1 calc GR
H46c' H 0.2457 0.4071 0.4444 0.052 Uiso 1 1 calc GR
C47' C 0.12691(11) 0.3981(3) 0.30562(11) 0.0362(6) Uani 1 1 d .
H47a' H 0.0985 0.3480 0.2964 0.054 Uiso 1 1 calc GR
H47b' H 0.1503 0.3654 0.2952 0.054 Uiso 1 1 calc GR
H47c' H 0.1146 0.4688 0.2877 0.054 Uiso 1 1 calc GR

loop_
_atom_site_aniso_label
_atom_site_aniso_U_11
_atom_site_aniso_U_22
_atom_site_aniso_U_33
_atom_site_aniso_U_23
_atom_site_aniso_U_13
_atom_site_aniso_U_12
Ti1 0.01383(18) 0.0174(2) 0.01767(19) -0.00059(15) 0.00803(15) -0.00012(15)
P1 0.0152(3) 0.0185(3) 0.0180(3) -0.0015(2) 0.0069(2) 0.0000(2)
P2 0.0167(3) 0.0249(3) 0.0171(3) -0.0001(2) 0.0091(2) 0.0001(2)
Si1 0.0268(4) 0.0196(3) 0.0313(4) 0.0043(3) 0.0149(3) 0.0025(3)
N1 0.0183(9) 0.0197(10) 0.0197(9) -0.0030(8) 0.0089(8) 0.0007(8)
N2 0.0164(9) 0.0183(9) 0.0174(9) -0.0004(7) 0.0091(7) 0.0001(7)
N3 0.0204(10) 0.0209(10) 0.0256(10) 0.0007(8) 0.0120(8) 0.0002(8)
C1 0.0198(11) 0.0192(11) 0.0257(12) -0.0001(9) 0.0118(10) -0.0009(9)
C2 0.0235(12) 0.0252(13) 0.0293(13) -0.0052(10) 0.0122(10) 0.0017(10)
C3 0.0223(12) 0.0246(13) 0.0375(14) -0.0022(11) 0.0144(11) 0.0053(10)
C4 0.0202(12) 0.0270(13) 0.0316(13) 0.0025(11) 0.0095(11) 0.0032(10)
C5 0.0202(12) 0.0250(13) 0.0253(12) -0.0008(10) 0.0087(10) 0.0006(10)
C6 0.0171(11) 0.0190(11) 0.0235(11) -0.0003(9) 0.0087(9) 0.0000(9)
C7 0.0237(14) 0.0460(18) 0.0360(15) 0.0033(13) 0.0076(12) 0.0104(12)
C8 0.0211(11) 0.0265(13) 0.0179(11) 0.0011(9) 0.0077(9) 0.0014(10)
C9 0.0295(13) 0.0267(13) 0.0317(13) 0.0048(11) 0.0158(11) 0.0008(11)
C10 0.0296(14) 0.0457(17) 0.0186(12) 0.0017(11) 0.0070(11) -0.0030(12)
C11 0.0169(11) 0.0200(12) 0.0277(12) -0.0038(10) 0.0072(10) -0.0025(9)
C12 0.0232(13) 0.0241(13) 0.0449(16) 0.0013(11) 0.0175(12) -0.0011(10)
C13 0.0287(14) 0.0245(13) 0.0418(15) -0.0088(11) 0.0174(12) -0.0030(11)
C14 0.0157(10) 0.0236(12) 0.0199(11) -0.0016(9) 0.0090(9) 0.0037(9)
C15 0.0233(12) 0.0268(13) 0.0259(12) 0.0031(10) 0.0151(10) 0.0053(10)
C16 0.0278(13) 0.0367(15) 0.0225(12) 0.0038(10) 0.0171(10) 0.0082(11)
C17 0.0228(12) 0.0325(14) 0.0209(11) -0.0033(10) 0.0092(10) 0.0083(10)
C18 0.0233(12) 0.0217(12) 0.0251(12) -0.0030(10) 0.0101(10) 0.0025(10)
C19 0.0224(12) 0.0236(12) 0.0211(11) -0.0003(9) 0.0118(10) 0.0016(9)
C20 0.0377(15) 0.0326(15) 0.0388(15) 0.0034(12) 0.0276(13) -0.0014(12)
C21 0.0378(15) 0.0424(17) 0.0234(13) -0.0057(12) 0.0113(12) 0.0102(13)
C22 0.0376(15) 0.0232(13) 0.0274(13) -0.0012(10) 0.0188(12) -0.0025(11)
C23 0.0173(10) 0.0148(10) 0.0204(11) 0.0001(8) 0.0092(9) -0.0011(8)
C24 0.0214(11) 0.0209(12) 0.0220(11) -0.0008(9) 0.0131(9) 0.0003(9)
C25 0.0190(11) 0.0211(12) 0.0310(12) -0.0006(10) 0.0150(10) 0.0007(9)
C26 0.0161(11) 0.0192(11) 0.0287(12) 0.0013(9) 0.0088(10) 0.0004(9)
C27 0.0202(11) 0.0246(12) 0.0201(11) -0.0013(9) 0.0090(9) -0.0010(9)
C28 0.0175(11) 0.0216(11) 0.0195(11) -0.0001(9) 0.0100(9) 0.0006(9)
C29 0.0174(12) 0.0359(15) 0.0353(14) -0.0023(12) 0.0089(11) 0.0005(11)
C30 0.0216(12) 0.0309(14) 0.0263(12) -0.0086(10) 0.0124(10) -0.0037(10)
C31 0.0300(14) 0.0267(13) 0.0387(14) -0.0067(11) 0.0203(12) -0.0055(11)
C32 0.0308(15) 0.0507(19) 0.0322(14) -0.0178(13) 0.0124(12) -0.0103(13)
C33 0.0392(16) 0.0424(17) 0.0299(13) 0.0108(12) 0.0228(13) 0.0106(13)
C34 0.0440(18) 0.059(2) 0.0421(17) 0.0192(16) 0.0252(15) 0.0131(16)
C35 0.0406(16) 0.0456(17) 0.0303(14) 0.0091(12) 0.0247(13) 0.0069(13)
C36 0.0139(10) 0.0222(11) 0.0181(10) 0.0003(9) 0.0089(9) 0.0013(9)
C37 0.0155(11) 0.0232(12) 0.0208(11) -0.0007(9) 0.0081(9) 0.0031(9)
C38 0.0242(12) 0.0256(13) 0.0212(11) -0.0042(10) 0.0093(10) 0.0063(10)
C39 0.0276(13) 0.0353(14) 0.0198(11) 0.0032(10) 0.0131(10) 0.0104(11)
C40 0.0249(12) 0.0292(13) 0.0242(12) 0.0076(10) 0.0152(10) 0.0071(10)
C41 0.0167(11) 0.0229(12) 0.0209(11) 0.0003(9) 0.0090(9) 0.0013(9)
C42 0.0255(12) 0.0202(12) 0.0276(12) -0.0009(10) 0.0128(10) 0.0018(10)
C43 0.063(2) 0.0465(18) 0.0260(14) 0.0037(13) 0.0260(14) 0.0176(16)
C44 0.0275(13) 0.0208(12) 0.0285(12) 0.0008(10) 0.0155(11) -0.0020(10)
C45 0.063(2) 0.0217(15) 0.0484(19) 0.0067(13) 0.0050(17) -0.0069(15)
C46 0.0487(18) 0.0322(16) 0.0523(18) 0.0048(13) 0.0366(16) -0.0046(13)
C47 0.0459(18) 0.0404(17) 0.0521(18) 0.0198(15) 0.0314(16) 0.0204(14)
Ti1' 0.01665(19) 0.01611(19) 0.01338(18) -0.00002(15) 0.00625(15) -0.00019(15)
P1' 0.0187(3) 0.0215(3) 0.0150(3) 0.0008(2) 0.0076(2) -0.0016(2)
P2' 0.0161(3) 0.0225(3) 0.0154(3) 0.0002(2) 0.0085(2) -0.0007(2)
Si1' 0.0214(3) 0.0186(3) 0.0274(3) -0.0017(3) 0.0086(3) 0.0026(3)
N1' 0.0245(10) 0.0211(10) 0.0159(9) -0.0013(8) 0.0088(8) -0.0072(8)
N2' 0.0152(9) 0.0191(9) 0.0150(8) 0.0003(7) 0.0082(7) -0.0006(7)
N3' 0.0196(10) 0.0197(10) 0.0215(9) -0.0003(8) 0.0067(8) 0.0000(8)
C1' 0.0225(11) 0.0194(11) 0.0164(10) 0.0005(9) 0.0085(9) 0.0006(9)
C2' 0.0243(12) 0.0269(13) 0.0186(11) -0.0018(9) 0.0087(10) -0.0054(10)
C3' 0.0246(12) 0.0261(13) 0.0169(11) -0.0040(9) 0.0068(9) -0.0019(10)
C4' 0.0236(12) 0.0261(13) 0.0173(11) 0.0005(9) 0.0092(9) 0.0046(10)
C5' 0.0203(11) 0.0273(13) 0.0193(11) 0.0015(9) 0.0106(9) 0.0015(10)
C6' 0.0186(11) 0.0229(12) 0.0158(10) 0.0005(9) 0.0067(9) 0.0005(9)
C7' 0.0280(13) 0.0384(15) 0.0172(11) -0.0009(10) 0.0108(10) 0.0043(11)
C8' 0.0220(12) 0.0318(13) 0.0179(11) 0.0003(10) 0.0099(9) 0.0018(10)
C9' 0.0314(14) 0.0293(14) 0.0313(14) -0.0020(11) 0.0115(12) 0.0044(11)
C10' 0.0301(14) 0.0504(18) 0.0258(13) 0.0042(12) 0.0176(11) 0.0067(13)
C11' 0.0270(12) 0.0232(12) 0.0201(11) 0.0032(9) 0.0105(10) -0.0023(10)
C12' 0.0333(14) 0.0251(13) 0.0280(13) 0.0045(11) 0.0073(11) 0.0036(11)
C13' 0.0333(14) 0.0273(13) 0.0243(12) 0.0021(10) 0.0141(11) -0.0074(11)
C14' 0.0464(16) 0.0383(15) 0.0159(11) -0.0080(10) 0.0171(11) -0.0248(13)
C15' 0.0456(17) 0.063(2) 0.0268(14) -0.0224(14) 0.0248(13) -0.0309(16)
C16' 0.054(2) 0.099(3) 0.0354(16) -0.0296(19) 0.0331(16) -0.039(2)
C17' 0.087(3) 0.062(2) 0.0273(15) -0.0235(15) 0.0311(18) -0.054(2)
C18' 0.079(3) 0.052(2) 0.0323(16) -0.0111(15) 0.0313(17) -0.035(2)
C19' 0.078(2) 0.0398(17) 0.0184(12) -0.0077(12) 0.0190(14) -0.0354(17)
C20' 0.0207(13) 0.080(3) 0.0359(15) -0.0194(16) 0.0152(12) -0.0085(15)
C21' 0.118(4) 0.128(4) 0.063(3) -0.046(3) 0.064(3) -0.097(4)
C22' 0.074(3) 0.0250(15) 0.0411(17) 0.0009(13) 0.0182(17) -0.0067(16)
C23' 0.0184(11) 0.0141(10) 0.0159(10) 0.0005(8) 0.0073(9) 0.0003(8)
C24' 0.0185(11) 0.0188(11) 0.0166(10) 0.0002(8) 0.0079(9) -0.0007(9)
C25' 0.0215(11) 0.0200(11) 0.0155(10) -0.0005(9) 0.0064(9) 0.0003(9)
C26' 0.0257(12) 0.0225(12) 0.0158(10) 0.0020(9) 0.0097(9) 0.0030(10)
C27' 0.0228(12) 0.0248(12) 0.0191(11) 0.0014(9) 0.0126(9) 0.0008(10)
C28' 0.0170(10) 0.0196(11) 0.0158(10) -0.0002(8) 0.0076(9) -0.0004(9)
C29' 0.0282(13) 0.0510(18) 0.0172(11) 0.0002(11) 0.0104(10) 0.0022(12)
C30' 0.0245(12) 0.0225(12) 0.0224(11) -0.0024(9) 0.0122(10) -0.0063(10)
C31' 0.0343(14) 0.0221(13) 0.0431(15) -0.0040(11) 0.0227(13) -0.0017(11)
C32' 0.0355(15) 0.0337(15) 0.0298(13) 0.0073(11) 0.0185(12) -0.0029(12)
C33' 0.0197(11) 0.0355(14) 0.0203(11) 0.0019(10) 0.0126(10) 0.0027(10)
C34' 0.0329(14) 0.0373(16) 0.0375(15) -0.0010(12) 0.0218(13) 0.0069(12)
C35' 0.0193(12) 0.0550(18) 0.0247(12) 0.0024(12) 0.0120(10) 0.0016(12)
C36' 0.0156(10) 0.0217(11) 0.0127(9) 0.0001(8) 0.0073(8) -0.0008(9)
C37' 0.0188(11) 0.0202(11) 0.0153(10) -0.0017(8) 0.0082(9) -0.0019(9)
C38' 0.0224(12) 0.0246(12) 0.0207(11) -0.0030(9) 0.0116(10) -0.0070(10)
C39' 0.0185(11) 0.0331(14) 0.0211(11) -0.0047(10) 0.0101(9) -0.0032(10)
C40' 0.0181(11) 0.0284(13) 0.0188(11) -0.0014(9) 0.0083(9) 0.0037(9)
C41' 0.0183(11) 0.0216(11) 0.0145(10) 0.0002(9) 0.0066(9) 0.0007(9)
C42' 0.0235(12) 0.0193(11) 0.0222(11) -0.0015(9) 0.0107(10) -0.0020(9)
C43' 0.0254(13) 0.0398(16) 0.0415(15) -0.0104(13) 0.0211(12) -0.0074(12)
C44' 0.0228(12) 0.0207(12) 0.0269(12) 0.0025(10) 0.0127(10) 0.0037(9)
C45' 0.0361(15) 0.0205(13) 0.0422(16) -0.0013(11) 0.0182(13) 0.0001(11)
C46' 0.0255(13) 0.0329(15) 0.0402(15) 0.0045(12) 0.0119(12) 0.0073(11)
C47' 0.0339(15) 0.0378(16) 0.0313(14) -0.0115(12) 0.0111(12) -0.0003(12)

loop_
_atom_type_symbol
_atom_type_description
_atom_type_scat_dispersion_real
_atom_type_scat_dispersion_imag
_atom_type_scat_source
C C 0.0033 0.0016 'International Tables Vol C Tables 4.2.6.8 and 6.1.1.4'
H H 0.0000 0.0000 'International Tables Vol C Tables 4.2.6.8 and 6.1.1.4'
N N 0.0061 0.0033 'International Tables Vol C Tables 4.2.6.8 and 6.1.1.4'
P P 0.1023 0.0942 'International Tables Vol C Tables 4.2.6.8 and 6.1.1.4'
Si Si 0.0817 0.0704 'International Tables Vol C Tables 4.2.6.8 and 6.1.1.4'
Ti Ti 0.2776 0.4457 'International Tables Vol C Tables 4.2.6.8 and 6.1.1.4'

loop_
_geom_angle_atom_site_label_1
_geom_angle_atom_site_label_2
_geom_angle_atom_site_label_3
_geom_angle
P2 Ti1 P1 167.14(3)
N1 Ti1 P1 74.40(5)
N1 Ti1 P2 101.72(6)
N2 Ti1 P1 97.92(5)
N2 Ti1 P2 75.69(5)
N2 Ti1 N1 133.70(8)
N3 Ti1 P1 100.78(7)
N3 Ti1 P2 92.00(7)
N3 Ti1 N1 114.33(9)
N3 Ti1 N2 111.96(9)
C6 P1 Ti1 98.73(8)
C6 P1 C8 104.78(11)
C6 P1 C11 101.71(11)
C8 P1 Ti1 123.82(8)
C11 P1 Ti1 118.80(8)
C11 P1 C8 105.32(11)
C28 P2 Ti1 97.38(8)
C28 P2 C30 105.03(11)
C28 P2 C33 107.73(12)
C30 P2 Ti1 121.74(9)
C30 P2 C33 108.87(13)
C33 P2 Ti1 114.14(11)
N3 Si1 C45 113.05(13)
N3 Si1 C46 111.69(12)
N3 Si1 C47 110.99(13)
C45 Si1 C46 104.51(17)
C45 Si1 C47 107.69(18)
C47 Si1 C46 108.60(15)
C1 N1 Ti1 129.15(15)
C1 N1 C14 112.41(19)
C14 N1 Ti1 118.35(14)
C23 N2 Ti1 127.10(15)
C23 N2 C36 112.09(18)
C36 N2 Ti1 120.10(14)
Ti1 N3 Si1 169.87(13)
N1 C1 C2 123.0(2)
N1 C1 C6 120.4(2)
C2 C1 C6 116.6(2)
C3 C2 C1 121.5(2)
C2 C3 C4 122.3(2)
C3 C4 C7 121.8(2)
C5 C4 C3 116.6(2)
C5 C4 C7 121.7(2)
C4 C5 C6 122.5(2)
C1 C6 P1 116.25(17)
C5 C6 P1 123.26(19)
C5 C6 C1 120.5(2)
C9 C8 P1 109.86(17)
C9 C8 C10 110.7(2)
C10 C8 P1 116.91(18)
C12 C11 P1 110.43(18)
C12 C11 C13 111.5(2)
C13 C11 P1 112.93(17)
C15 C14 N1 120.1(2)
C19 C14 N1 120.0(2)
C19 C14 C15 119.7(2)
C14 C15 C20 120.0(2)
C16 C15 C14 118.6(2)
C16 C15 C20 121.3(2)
C17 C16 C15 122.3(2)
C16 C17 C18 117.9(2)
C16 C17 C21 121.5(2)
C18 C17 C21 120.7(3)
C19 C18 C17 121.7(2)
C14 C19 C22 120.2(2)
C18 C19 C14 119.4(2)
C18 C19 C22 120.3(2)
N2 C23 C24 122.5(2)
N2 C23 C28 121.2(2)
C24 C23 C28 116.2(2)
C25 C24 C23 121.5(2)
C24 C25 C26 122.5(2)
C25 C26 C29 121.1(2)
C27 C26 C25 116.9(2)
C27 C26 C29 122.0(2)
C26 C27 C28 122.6(2)
C23 C28 P2 115.77(17)
C27 C28 P2 123.66(18)
C27 C28 C23 120.4(2)
C31 C30 P2 108.00(17)
C31 C30 C32 110.3(2)
C32 C30 P2 117.9(2)
C34 C33 P2 120.6(2)
C34 C33 C35 110.8(2)
C35 C33 P2 110.9(2)
C37 C36 N2 119.5(2)
C41 C36 N2 120.1(2)
C41 C36 C37 120.3(2)
C36 C37 C42 120.8(2)
C38 C37 C36 118.8(2)
C38 C37 C42 120.1(2)
C39 C38 C37 121.8(2)
C38 C39 C43 120.7(3)
C40 C39 C38 118.1(2)
C40 C39 C43 121.2(3)
C39 C40 C41 121.9(2)
C36 C41 C40 118.9(2)
C36 C41 C44 121.1(2)
C40 C41 C44 119.9(2)
P1' Ti1' P2' 164.16(3)
N1' Ti1' P1' 73.77(6)
N1' Ti1' P2' 99.58(6)
N2' Ti1' P1' 98.66(5)
N2' Ti1' P2' 75.46(5)
N2' Ti1' N1' 134.35(8)
N3' Ti1' P1' 99.59(7)
N3' Ti1' P2' 96.25(7)
N3' Ti1' N1' 115.00(9)
N3' Ti1' N2' 110.65(9)
C6' P1' Ti1' 98.99(8)
C6' P1' C8' 104.90(11)
C6' P1' C11' 102.19(11)
C8' P1' Ti1' 119.58(8)
C11' P1' Ti1' 122.28(8)
C11' P1' C8' 105.62(12)
C28' P2' Ti1' 94.58(7)
C28' P2' C30' 105.22(11)
C28' P2' C33' 103.65(11)
C30' P2' Ti1' 119.19(8)
C33' P2' Ti1' 128.62(9)
C33' P2' C30' 101.78(12)
N3' Si1' C45' 113.74(12)
N3' Si1' C46' 110.59(12)
N3' Si1' C47' 111.41(12)
C45' Si1' C46' 104.65(13)
C45' Si1' C47' 104.77(14)
C46' Si1' C47' 111.38(14)
C1' N1' Ti1' 129.66(16)
C1' N1' C14' 111.56(19)
C14' N1' Ti1' 118.44(15)
C23' N2' Ti1' 123.60(14)
C23' N2' C36' 112.87(17)
C36' N2' Ti1' 120.36(13)
Ti1' N3' Si1' 168.06(13)
N1' C1' C2' 123.4(2)
N1' C1' C6' 120.1(2)
C6' C1' C2' 116.5(2)
C3' C2' C1' 121.7(2)
C2' C3' C4' 121.9(2)
C3' C4' C7' 121.6(2)
C5' C4' C3' 116.9(2)
C5' C4' C7' 121.5(2)
C4' C5' C6' 122.5(2)
C1' C6' P1' 115.90(17)
C5' C6' P1' 123.57(18)
C5' C6' C1' 120.5(2)
C9' C8' P1' 108.94(18)
C9' C8' C10' 110.8(2)
C10' C8' P1' 116.75(18)
C12' C11' P1' 109.49(18)
C13' C11' P1' 112.35(17)
C13' C11' C12' 111.7(2)
N1' C14' C19' 118.0(3)
C15' C14' N1' 120.1(3)
C15' C14' C19' 121.7(3)
C14' C15' C16' 117.6(3)
C14' C15' C20' 120.1(3)
C16' C15' C20' 122.2(3)
C17' C16' C15' 119.8(4)
C16' C17' C21' 116.7(4)
C18' C17' C16' 121.4(3)
C18' C17' C21' 121.8(4)
C17' C18' C19' 120.7(4)
C14' C19' C22' 121.8(3)
C18' C19' C14' 118.6(4)
C18' C19' C22' 119.4(3)
N2' C23' C24' 122.7(2)
N2' C23' C28' 120.45(19)
C24' C23' C28' 116.9(2)
C25' C24' C23' 121.5(2)
C24' C25' C26' 121.8(2)
C25' C26' C29' 121.4(2)
C27' C26' C25' 117.0(2)
C27' C26' C29' 121.5(2)
C26' C27' C28' 122.9(2)
C23' C28' P2' 117.05(16)
C27' C28' P2' 123.19(17)
C27' C28' C23' 119.8(2)
C31' C30' P2' 109.39(17)
C31' C30' C32' 109.7(2)
C32' C30' P2' 115.93(18)
C34' C33' P2' 113.49(18)
C34' C33' C35' 110.2(2)
C35' C33' P2' 111.92(17)
C37' C36' N2' 119.6(2)
C41' C36' N2' 120.3(2)
C41' C36' C37' 119.9(2)
C36' C37' C42' 121.1(2)
C38' C37' C36' 118.7(2)
C38' C37' C42' 120.0(2)
C39' C38' C37' 122.2(2)
C38' C39' C40' 118.0(2)
C38' C39' C43' 121.1(2)
C40' C39' C43' 120.9(2)
C39' C40' C41' 121.8(2)
C36' C41' C44' 121.3(2)
C40' C41' C36' 119.0(2)
C40' C41' C44' 119.7(2)

loop_
_geom_bond_atom_site_label_1
_geom_bond_atom_site_label_2
_geom_bond_distance
Ti1 P1 2.7094(7)
Ti1 P2 2.6917(7)
Ti1 N1 2.095(2)
Ti1 N2 2.0735(19)
Ti1 N3 1.730(2)
P1 C6 1.800(2)
P1 C8 1.859(2)
P1 C11 1.845(2)
P2 C28 1.807(2)
P2 C30 1.851(3)
P2 C33 1.864(3)
Si1 N3 1.737(2)
Si1 C45 1.862(3)
Si1 C46 1.880(3)
Si1 C47 1.869(3)
N1 C1 1.400(3)
N1 C14 1.437(3)
N2 C23 1.396(3)
N2 C36 1.446(3)
C1 C2 1.410(3)
C1 C6 1.413(3)
C2 C3 1.382(4)
C3 C4 1.393(4)
C4 C5 1.390(4)
C4 C7 1.510(4)
C5 C6 1.399(3)
C8 C9 1.530(4)
C8 C10 1.537(3)
C11 C12 1.518(4)
C11 C13 1.531(3)
C14 C15 1.408(3)
C14 C19 1.403(3)
C15 C16 1.394(4)
C15 C20 1.503(4)
C16 C17 1.388(4)
C17 C18 1.395(4)
C17 C21 1.509(3)
C18 C19 1.389(3)
C19 C22 1.505(3)
C23 C24 1.416(3)
C23 C28 1.422(3)
C24 C25 1.382(3)
C25 C26 1.389(3)
C26 C27 1.383(3)
C26 C29 1.508(3)
C27 C28 1.403(3)
C30 C31 1.524(4)
C30 C32 1.535(4)
C33 C34 1.509(4)
C33 C35 1.532(4)
C36 C37 1.404(3)
C36 C41 1.397(3)
C37 C38 1.398(3)
C37 C42 1.500(3)
C38 C39 1.391(4)
C39 C40 1.390(4)
C39 C43 1.514(3)
C40 C41 1.399(3)
C41 C44 1.504(3)
Ti1' P1' 2.7088(7)
Ti1' P2' 2.7093(7)
Ti1' N1' 2.103(2)
Ti1' N2' 2.0903(19)
Ti1' N3' 1.725(2)
P1' C6' 1.804(2)
P1' C8' 1.856(3)
P1' C11' 1.849(3)
P2' C28' 1.811(2)
P2' C30' 1.865(3)
P2' C33' 1.857(2)
Si1' N3' 1.737(2)
Si1' C45' 1.871(3)
Si1' C46' 1.878(3)
Si1' C47' 1.879(3)
N1' C1' 1.397(3)
N1' C14' 1.427(3)
N2' C23' 1.401(3)
N2' C36' 1.446(3)
C1' C2' 1.413(3)
C1' C6' 1.411(3)
C2' C3' 1.386(3)
C3' C4' 1.395(4)
C4' C5' 1.387(3)
C4' C7' 1.511(3)
C5' C6' 1.404(3)
C8' C9' 1.525(4)
C8' C10' 1.529(3)
C11' C12' 1.532(4)
C11' C13' 1.523(4)
C14' C15' 1.385(5)
C14' C19' 1.438(5)
C15' C16' 1.418(4)
C15' C20' 1.491(5)
C16' C17' 1.413(6)
C17' C18' 1.357(6)
C17' C21' 1.547(5)
C18' C19' 1.379(4)
C19' C22' 1.491(6)
C23' C24' 1.413(3)
C23' C28' 1.415(3)
C24' C25' 1.387(3)
C25' C26' 1.388(3)
C26' C27' 1.387(3)
C26' C29' 1.516(3)
C27' C28' 1.400(3)
C30' C31' 1.527(4)
C30' C32' 1.530(3)
C33' C34' 1.517(4)
C33' C35' 1.530(4)
C36' C37' 1.406(3)
C36' C41' 1.404(3)
C37' C38' 1.394(3)
C37' C42' 1.496(3)
C38' C39' 1.386(4)
C39' C40' 1.390(4)
C39' C43' 1.509(3)
C40' C41' 1.397(3)
C41' C44' 1.504(3)
